data_7014577
loop_
_publ_author_name
'Lin, Chen-Huey'
'Chi, Yun'
'Chung, Min-Wen'
'Chen, Yi-Ju'
'Wang, Kang-Wei'
'Lee, Gene-Hsiang'
'Chou, Pi-Tai'
'Hung, Wen-Yi'
'Chiu, Hao-Chih'

_publ_section_title
;
 Heteroleptic Ir(III) complexes containing both azolate chromophoric
 chelate and diphenylphosphinoaryl cyclometalates; reactivities,
 electronic properties and applications.
;
_journal_issue 5
_journal_name_full 'Dalton transactions (Cambridge, England : 2003)'
_journal_page_first 1132
_journal_page_last 1143
_journal_paper_doi 10.1039/c0dt00966k
_journal_volume 40
_journal_year 2011
_chemical_formula_sum 'C89 H72 Cl14 Ir2 N4 P4'
_chemical_formula_weight 2202.09
_chemical_name_systematic
;
?
;
_space_group_IT_number 14
_symmetry_cell_setting monoclinic
_symmetry_space_group_name_Hall '-P 2ybc'
_symmetry_space_group_name_H-M 'P 1 21/c 1'
_atom_sites_solution_hydrogens geom
_atom_sites_solution_primary direct
_atom_sites_solution_secondary difmap
_audit_creation_method SHELXL-97
_cell_angle_alpha 90.00
_cell_angle_beta 102.3146(12)
_cell_angle_gamma 90.00
_cell_formula_units_Z 4
_cell_length_a 21.5529(4)
_cell_length_b 14.1688(3)
_cell_length_c 29.0378(5)
_cell_measurement_reflns_used 55017
_cell_measurement_temperature 150(2)
_cell_measurement_theta_max 27.50
_cell_measurement_theta_min 1.44
_cell_volume 8663.5(3)
_computing_cell_refinement DENZO-SMN
_computing_data_collection 'NONIUS COLLECT'
_computing_data_reduction DENZO-SMN
_computing_molecular_graphics 'Bruker SHELXTL'
_computing_publication_material 'Bruker SHELXTL'
_computing_structure_refinement 'SHELXL-97 (Sheldrick, 1997)'
_computing_structure_solution 'SHELXS-97 (Sheldrick, 1990)'
_diffrn_ambient_temperature 150(2)
_diffrn_measured_fraction_theta_full 0.998
_diffrn_measured_fraction_theta_max 0.998
_diffrn_measurement_device_type 'NONIUS KappaCCD'
_diffrn_measurement_method '\w scans'
_diffrn_radiation_monochromator graphite
_diffrn_radiation_source 'fine-focus sealed tube'
_diffrn_radiation_type MoK\a
_diffrn_radiation_wavelength 0.71073
_diffrn_reflns_av_R_equivalents 0.0701
_diffrn_reflns_av_sigmaI/netI 0.0909
_diffrn_reflns_limit_h_max 27
_diffrn_reflns_limit_h_min -27
_diffrn_reflns_limit_k_max 18
_diffrn_reflns_limit_k_min -18
_diffrn_reflns_limit_l_max 37
_diffrn_reflns_limit_l_min -37
_diffrn_reflns_number 55017
_diffrn_reflns_theta_full 27.50
_diffrn_reflns_theta_max 27.50
_diffrn_reflns_theta_min 1.44
_exptl_absorpt_coefficient_mu 3.623
_exptl_absorpt_correction_T_max 0.777
_exptl_absorpt_correction_T_min 0.489
_exptl_absorpt_correction_type multi-scan
_exptl_crystal_colour yellow
_exptl_crystal_density_diffrn 1.688
_exptl_crystal_density_method 'not measured'
_exptl_crystal_description needle
_exptl_crystal_F_000 4344
_exptl_crystal_size_max 0.25
_exptl_crystal_size_mid 0.12
_exptl_crystal_size_min 0.08
_refine_diff_density_max 3.549
_refine_diff_density_min -1.679
_refine_diff_density_rms 0.224
_refine_ls_extinction_method none
_refine_ls_goodness_of_fit_ref 1.014
_refine_ls_hydrogen_treatment constr
_refine_ls_matrix_type full
_refine_ls_number_parameters 1002
_refine_ls_number_reflns 19863
_refine_ls_number_restraints 7
_refine_ls_restrained_S_all 1.027
_refine_ls_R_factor_all 0.0851
_refine_ls_R_factor_gt 0.0487
_refine_ls_shift/su_max 0.014
_refine_ls_shift/su_mean 0.000
_refine_ls_structure_factor_coef Fsqd
_refine_ls_weighting_details 'calc w=1/[\s^2^(Fo^2^)+(0.0671P)^2^+0.0000P] where P=(Fo^2^+2Fc^2^)/3'
_refine_ls_weighting_scheme calc
_refine_ls_wR_factor_gt 0.1208
_refine_ls_wR_factor_ref 0.1337
_reflns_number_gt 13220
_reflns_number_total 19863
_reflns_threshold_expression >2sigma(I)
_cod_data_source_file C0DT00966K.TXT
_cod_data_source_block complex_3
_cod_depositor_comments
;
The following automatic conversions were performed:
'_symmetry_cell_setting' value 'Monoclinic' changed to 'monoclinic'
according to '/home/saulius/struct/CIF-dictionaries/cif_core.dic'
dictionary named 'cif_core.dic' version 2.4.1 from 2010-06-29.

Automatic conversion script
Id: cif_fix_enum 1555 2011-01-17 13:19:09Z saulius 
;
_cod_original_sg_symbol_H-M P2(1)/c
_cod_database_code 7014577

loop_
_symmetry_equiv_pos_as_xyz
'x, y, z'
'-x, y+1/2, -z+1/2'
'-x, -y, -z'
'x, -y-1/2, z-1/2'

loop_
_atom_site_label
_atom_site_type_symbol
_atom_site_fract_x
_atom_site_fract_y
_atom_site_fract_z
_atom_site_U_iso_or_equiv
_atom_site_adp_type
_atom_site_occupancy
_atom_site_symmetry_multiplicity
_atom_site_calc_flag
_atom_site_refinement_flags
_atom_site_disorder_assembly
_atom_site_disorder_group
Ir1 Ir 0.181861(11) 0.596760(18) 0.332851(8) 0.02011(7) Uani 1 1 d . . .
Cl1 Cl 0.11336(7) 0.49141(11) 0.28016(6) 0.0260(4) Uani 1 1 d . . .
Cl2 Cl 0.24287(8) 0.46086(11) 0.37069(5) 0.0271(4) Uani 1 1 d . . .
P1 P 0.11571(8) 0.61259(12) 0.38287(6) 0.0221(4) Uani 1 1 d . . .
P2 P 0.25973(8) 0.70330(12) 0.36053(6) 0.0237(4) Uani 1 1 d . . .
N1 N 0.0236(3) 0.7521(4) 0.3788(2) 0.0288(13) Uani 1 1 d . . .
N2 N 0.2498(2) 0.6026(4) 0.28942(18) 0.0212(12) Uani 1 1 d . . .
C1 C 0.1287(3) 0.7035(4) 0.2967(2) 0.0219(14) Uani 1 1 d . . .
C2 C 0.1362(3) 0.7343(4) 0.2531(2) 0.0280(16) Uani 1 1 d . . .
H2 H 0.1683 0.7067 0.2395 0.034 Uiso 1 1 calc R . .
C3 C 0.0968(3) 0.8069(5) 0.2277(2) 0.0345(18) Uani 1 1 d . . .
H3 H 0.1030 0.8264 0.1977 0.041 Uiso 1 1 calc R . .
C4 C 0.0495(3) 0.8492(5) 0.2467(2) 0.0311(16) Uani 1 1 d . . .
H4 H 0.0232 0.8970 0.2298 0.037 Uiso 1 1 calc R . .
C5 C 0.0413(3) 0.8195(5) 0.2916(2) 0.0261(15) Uani 1 1 d . . .
C6 C 0.0793(3) 0.7456(4) 0.3144(2) 0.0235(14) Uani 1 1 d . . .
C7 C 0.0665(3) 0.7139(5) 0.3578(2) 0.0251(15) Uani 1 1 d . . .
C8 C -0.0105(3) 0.8248(5) 0.3560(2) 0.0355(18) Uani 1 1 d . . .
H8 H -0.0411 0.8539 0.3705 0.043 Uiso 1 1 calc R . .
C9 C -0.0037(3) 0.8594(5) 0.3130(2) 0.0302(16) Uani 1 1 d . . .
H9 H -0.0296 0.9099 0.2983 0.036 Uiso 1 1 calc R . .
C10 C 0.1493(3) 0.6392(5) 0.4446(2) 0.0262(15) Uani 1 1 d . . .
C11 C 0.2087(3) 0.6035(5) 0.4656(2) 0.0288(16) Uani 1 1 d . . .
H11 H 0.2324 0.5681 0.4474 0.035 Uiso 1 1 calc R . .
C12 C 0.2331(3) 0.6195(5) 0.5124(2) 0.0331(17) Uani 1 1 d . . .
H12 H 0.2744 0.5972 0.5263 0.040 Uiso 1 1 calc R . .
C13 C 0.1981(4) 0.6680(5) 0.5397(3) 0.0369(18) Uani 1 1 d . . .
H13 H 0.2151 0.6770 0.5724 0.044 Uiso 1 1 calc R . .
C14 C 0.1394(4) 0.7028(5) 0.5199(3) 0.043(2) Uani 1 1 d . . .
H14 H 0.1156 0.7358 0.5389 0.052 Uiso 1 1 calc R . .
C15 C 0.1145(3) 0.6901(5) 0.4724(2) 0.0358(18) Uani 1 1 d . . .
H15 H 0.0740 0.7155 0.4585 0.043 Uiso 1 1 calc R . .
C16 C 0.0625(3) 0.5146(5) 0.3883(2) 0.0252(15) Uani 1 1 d . . .
C17 C 0.0814(3) 0.4241(5) 0.3812(2) 0.0326(17) Uani 1 1 d . . .
H17 H 0.1211 0.4131 0.3729 0.039 Uiso 1 1 calc R . .
C18 C 0.0417(4) 0.3480(5) 0.3864(2) 0.0373(18) Uani 1 1 d . . .
H18 H 0.0550 0.2855 0.3816 0.045 Uiso 1 1 calc R . .
C19 C -0.0163(3) 0.3625(5) 0.3983(2) 0.0343(17) Uani 1 1 d . . .
H19 H -0.0430 0.3107 0.4015 0.041 Uiso 1 1 calc R . .
C20 C -0.0346(3) 0.4534(5) 0.4055(3) 0.0371(18) Uani 1 1 d . . .
H20 H -0.0742 0.4641 0.4140 0.045 Uiso 1 1 calc R . .
C21 C 0.0042(3) 0.5304(5) 0.4003(2) 0.0326(17) Uani 1 1 d . . .
H21 H -0.0093 0.5929 0.4050 0.039 Uiso 1 1 calc R . .
C22 C 0.3939(3) 0.7544(5) 0.3142(2) 0.0329(17) Uani 1 1 d . . .
H22 H 0.3902 0.7854 0.3425 0.040 Uiso 1 1 calc R . .
C23 C 0.4441(3) 0.7726(5) 0.2936(3) 0.0388(19) Uani 1 1 d . . .
H23 H 0.4753 0.8174 0.3076 0.047 Uiso 1 1 calc R . .
C24 C 0.4504(3) 0.7263(5) 0.2523(3) 0.0387(19) Uani 1 1 d . . .
H24 H 0.4857 0.7401 0.2387 0.046 Uiso 1 1 calc R . .
C25 C 0.4067(3) 0.6618(5) 0.2312(2) 0.0334(17) Uani 1 1 d . . .
H25 H 0.4118 0.6315 0.2031 0.040 Uiso 1 1 calc R . .
C26 C 0.3539(3) 0.6396(5) 0.2509(2) 0.0276(16) Uani 1 1 d . . .
C27 C 0.3469(3) 0.6874(5) 0.2921(2) 0.0268(15) Uani 1 1 d . . .
C28 C 0.2916(3) 0.6670(4) 0.3095(2) 0.0241(15) Uani 1 1 d . . .
C29 C 0.2578(3) 0.5537(5) 0.2515(2) 0.0253(15) Uani 1 1 d . . .
H29 H 0.2284 0.5059 0.2385 0.030 Uiso 1 1 calc R . .
C30 C 0.3085(3) 0.5728(5) 0.2316(2) 0.0282(16) Uani 1 1 d . . .
H30 H 0.3128 0.5397 0.2040 0.034 Uiso 1 1 calc R . .
C31 C 0.3239(3) 0.6918(5) 0.4127(2) 0.0289(16) Uani 1 1 d . . .
C32 C 0.3345(3) 0.7600(5) 0.4477(3) 0.0377(18) Uani 1 1 d . . .
H32 H 0.3087 0.8150 0.4443 0.045 Uiso 1 1 calc R . .
C33 C 0.3830(4) 0.7486(6) 0.4881(3) 0.055(2) Uani 1 1 d . . .
H33 H 0.3909 0.7957 0.5119 0.066 Uiso 1 1 calc R . .
C34 C 0.4188(4) 0.6673(7) 0.4923(3) 0.053(2) Uani 1 1 d . . .
H34 H 0.4515 0.6581 0.5196 0.064 Uiso 1 1 calc R . .
C35 C 0.4081(4) 0.5995(6) 0.4580(3) 0.048(2) Uani 1 1 d . . .
H35 H 0.4336 0.5442 0.4615 0.058 Uiso 1 1 calc R . .
C36 C 0.3607(3) 0.6108(5) 0.4183(3) 0.0396(19) Uani 1 1 d . . .
H36 H 0.3532 0.5630 0.3948 0.047 Uiso 1 1 calc R . .
C37 C 0.2383(3) 0.8262(5) 0.3563(2) 0.0296(16) Uani 1 1 d . . .
C38 C 0.2571(4) 0.8875(5) 0.3246(3) 0.044(2) Uani 1 1 d . . .
H38 H 0.2834 0.8646 0.3046 0.053 Uiso 1 1 calc R . .
C39 C 0.2386(5) 0.9805(6) 0.3212(3) 0.060(3) Uani 1 1 d . . .
H39 H 0.2535 1.0217 0.3001 0.072 Uiso 1 1 calc R . .
C40 C 0.1986(5) 1.0135(6) 0.3482(3) 0.062(3) Uani 1 1 d . . .
H40 H 0.1842 1.0770 0.3450 0.075 Uiso 1 1 calc R . .
C41 C 0.1793(4) 0.9543(6) 0.3802(3) 0.052(2) Uani 1 1 d . . .
H41 H 0.1522 0.9771 0.3996 0.063 Uiso 1 1 calc R . .
C42 C 0.1996(3) 0.8613(5) 0.3838(3) 0.0359(18) Uani 1 1 d . . .
H42 H 0.1862 0.8209 0.4059 0.043 Uiso 1 1 calc R . .
Ir2 Ir 0.315706(12) 0.255072(17) 0.177584(9) 0.02022(7) Uani 1 1 d . . .
Cl3 Cl 0.24773(8) 0.39242(11) 0.14603(6) 0.0284(4) Uani 1 1 d . . .
Cl4 Cl 0.38856(8) 0.36012(11) 0.22694(6) 0.0274(4) Uani 1 1 d . . .
P3 P 0.37271(8) 0.24290(12) 0.12129(6) 0.0231(4) Uani 1 1 d . . .
P4 P 0.23731(8) 0.14868(12) 0.15264(6) 0.0210(4) Uani 1 1 d . . .
N3 N 0.4677(3) 0.1133(4) 0.1180(2) 0.0357(15) Uani 1 1 d . . .
N4 N 0.2534(2) 0.2445(4) 0.22565(17) 0.0227(12) Uani 1 1 d . . .
C43 C 0.3741(3) 0.1490(4) 0.2101(2) 0.0207(14) Uani 1 1 d . . .
C44 C 0.3718(3) 0.1128(5) 0.2536(2) 0.0267(15) Uani 1 1 d . . .
H44 H 0.3410 0.1365 0.2696 0.032 Uiso 1 1 calc R . .
C45 C 0.4132(3) 0.0422(5) 0.2749(2) 0.0347(17) Uani 1 1 d . . .
H45 H 0.4098 0.0190 0.3049 0.042 Uiso 1 1 calc R . .
C46 C 0.4585(3) 0.0059(5) 0.2537(3) 0.0364(18) Uani 1 1 d . . .
H46 H 0.4866 -0.0416 0.2691 0.044 Uiso 1 1 calc R . .
C47 C 0.4637(3) 0.0395(5) 0.2081(2) 0.0287(16) Uani 1 1 d . . .
C48 C 0.4211(3) 0.1122(4) 0.1873(2) 0.0223(14) Uani 1 1 d . . .
C49 C 0.4265(3) 0.1452(5) 0.1423(2) 0.0271(15) Uani 1 1 d . . .
C50 C 0.5074(3) 0.0421(5) 0.1388(3) 0.0389(19) Uani 1 1 d . . .
H50 H 0.5362 0.0158 0.1217 0.047 Uiso 1 1 calc R . .
C51 C 0.5077(3) 0.0076(5) 0.1822(3) 0.0370(18) Uani 1 1 d . . .
H51 H 0.5381 -0.0389 0.1953 0.044 Uiso 1 1 calc R . .
C52 C 0.4223(3) 0.3416(5) 0.1098(2) 0.0285(16) Uani 1 1 d . . .
C53 C 0.4750(4) 0.3267(6) 0.0910(3) 0.042(2) Uani 1 1 d . . .
H53 H 0.4858 0.2644 0.0836 0.050 Uiso 1 1 calc R . .
C54 C 0.5121(4) 0.4011(7) 0.0829(3) 0.056(2) Uani 1 1 d . . .
H54 H 0.5481 0.3898 0.0696 0.067 Uiso 1 1 calc R . .
C55 C 0.4977(4) 0.4907(7) 0.0937(3) 0.066(3) Uani 1 1 d . . .
H55 H 0.5243 0.5415 0.0888 0.079 Uiso 1 1 calc R . .
C56 C 0.4440(5) 0.5088(6) 0.1121(3) 0.064(3) Uani 1 1 d . . .
H56 H 0.4332 0.5712 0.1194 0.077 Uiso 1 1 calc R . .
C57 C 0.4065(4) 0.4315(5) 0.1194(3) 0.044(2) Uani 1 1 d . . .
H57 H 0.3694 0.4420 0.1313 0.053 Uiso 1 1 calc R . .
C58 C 0.3293(3) 0.2146(5) 0.0619(2) 0.0263(15) Uani 1 1 d . . .
C59 C 0.3463(3) 0.1430(5) 0.0341(2) 0.0347(17) Uani 1 1 d . . .
H59 H 0.3824 0.1046 0.0457 0.042 Uiso 1 1 calc R . .
C60 C 0.3096(4) 0.1285(6) -0.0113(3) 0.046(2) Uani 1 1 d . . .
H60 H 0.3207 0.0794 -0.0303 0.056 Uiso 1 1 calc R . .
C61 C 0.2571(4) 0.1847(6) -0.0289(3) 0.0415(19) Uani 1 1 d . . .
H61 H 0.2330 0.1748 -0.0599 0.050 Uiso 1 1 calc R . .
C62 C 0.2402(4) 0.2542(5) -0.0015(3) 0.045(2) Uani 1 1 d . . .
H62 H 0.2038 0.2917 -0.0134 0.054 Uiso 1 1 calc R . .
C63 C 0.2754(3) 0.2708(5) 0.0435(2) 0.0301(16) Uani 1 1 d . . .
H63 H 0.2634 0.3200 0.0621 0.036 Uiso 1 1 calc R . .
C64 C 0.1009(3) 0.1107(5) 0.2006(2) 0.0285(16) Uani 1 1 d . . .
H64 H 0.1027 0.0799 0.1718 0.034 Uiso 1 1 calc R . .
C65 C 0.0496(3) 0.0971(5) 0.2203(3) 0.0315(16) Uani 1 1 d . . .
H65 H 0.0162 0.0559 0.2060 0.038 Uiso 1 1 calc R . .
C66 C 0.0468(3) 0.1456(5) 0.2625(3) 0.0360(18) Uani 1 1 d . . .
H66 H 0.0108 0.1372 0.2760 0.043 Uiso 1 1 calc R . .
C67 C 0.0932(3) 0.2027(5) 0.2836(2) 0.0306(16) Uani 1 1 d . . .
H67 H 0.0897 0.2336 0.3120 0.037 Uiso 1 1 calc R . .
C68 C 0.1479(3) 0.2186(5) 0.2647(2) 0.0273(16) Uani 1 1 d . . .
C69 C 0.1521(3) 0.1703(4) 0.2225(2) 0.0237(15) Uani 1 1 d . . .
C70 C 0.2067(3) 0.1862(4) 0.2048(2) 0.0235(14) Uani 1 1 d . . .
C71 C 0.2488(3) 0.2912(5) 0.2658(2) 0.0276(15) Uani 1 1 d . . .
H71 H 0.2817 0.3330 0.2801 0.033 Uiso 1 1 calc R . .
C72 C 0.1981(3) 0.2790(5) 0.2853(2) 0.0281(16) Uani 1 1 d . . .
H72 H 0.1962 0.3116 0.3136 0.034 Uiso 1 1 calc R . .
C73 C 0.1750(3) 0.1572(5) 0.1003(2) 0.0265(15) Uani 1 1 d . . .
C74 C 0.1339(3) 0.2340(5) 0.0944(3) 0.0358(18) Uani 1 1 d . . .
H74 H 0.1379 0.2811 0.1182 0.043 Uiso 1 1 calc R . .
C75 C 0.0872(3) 0.2415(6) 0.0536(3) 0.0374(18) Uani 1 1 d . . .
H75 H 0.0590 0.2938 0.0496 0.045 Uiso 1 1 calc R . .
C76 C 0.0811(3) 0.1738(6) 0.0189(3) 0.045(2) Uani 1 1 d . . .
H76 H 0.0483 0.1792 -0.0086 0.053 Uiso 1 1 calc R . .
C77 C 0.1224(4) 0.0985(6) 0.0239(3) 0.045(2) Uani 1 1 d . . .
H77 H 0.1189 0.0528 -0.0004 0.054 Uiso 1 1 calc R . .
C78 C 0.1686(4) 0.0896(5) 0.0642(2) 0.0349(18) Uani 1 1 d . . .
H78 H 0.1966 0.0371 0.0677 0.042 Uiso 1 1 calc R . .
C79 C 0.2581(3) 0.0242(5) 0.1593(2) 0.0262(15) Uani 1 1 d . . .
C80 C 0.2339(3) -0.0349(4) 0.1897(2) 0.0275(15) Uani 1 1 d . . .
H80 H 0.2043 -0.0114 0.2068 0.033 Uiso 1 1 calc R . .
C81 C 0.2533(3) -0.1274(5) 0.1945(3) 0.0351(18) Uani 1 1 d . . .
H81 H 0.2361 -0.1684 0.2144 0.042 Uiso 1 1 calc R . .
C82 C 0.2980(4) -0.1617(5) 0.1703(3) 0.0392(19) Uani 1 1 d . . .
H82 H 0.3117 -0.2255 0.1745 0.047 Uiso 1 1 calc R . .
C83 C 0.3231(3) -0.1036(5) 0.1399(3) 0.0342(17) Uani 1 1 d . . .
H83 H 0.3534 -0.1269 0.1233 0.041 Uiso 1 1 calc R . .
C84 C 0.3022(3) -0.0109(5) 0.1346(2) 0.0289(16) Uani 1 1 d . . .
H84 H 0.3182 0.0297 0.1138 0.035 Uiso 1 1 calc R . .
C85 C 0.4336(4) 0.2577(5) 0.3494(3) 0.043(2) Uani 1 1 d . . .
H85A H 0.4209 0.1938 0.3576 0.052 Uiso 1 1 calc R . .
H85B H 0.4275 0.2611 0.3147 0.052 Uiso 1 1 calc R . .
Cl5 Cl 0.38408(10) 0.34237(16) 0.36853(8) 0.0528(5) Uani 1 1 d . . .
Cl6 Cl 0.51468(10) 0.27516(15) 0.37509(8) 0.0527(6) Uani 1 1 d . . .
C86 C 0.3842(4) 0.1078(8) 0.4807(3) 0.078(4) Uani 1 1 d . . .
H86A H 0.4045 0.0552 0.5008 0.094 Uiso 1 1 calc R . .
H86B H 0.3550 0.1409 0.4974 0.094 Uiso 1 1 calc R . .
Cl7 Cl 0.44441(14) 0.1891(2) 0.46969(9) 0.0805(8) Uani 1 1 d . . .
Cl8 Cl 0.34202(14) 0.0640(3) 0.42717(11) 0.1052(11) Uani 1 1 d . . .
C87 C 0.1173(4) 0.5710(6) 0.1532(3) 0.053(2) Uani 1 1 d . . .
H87A H 0.1222 0.5676 0.1879 0.063 Uiso 1 1 calc R . .
H87B H 0.1320 0.5103 0.1424 0.063 Uiso 1 1 calc R . .
Cl9 Cl 0.03680(14) 0.5867(2) 0.12710(11) 0.0890(9) Uani 1 1 d . . .
Cl10 Cl 0.16467(11) 0.66225(16) 0.13946(7) 0.0570(6) Uani 1 1 d . . .
C88 C 0.2507(7) 0.9291(11) 0.5577(5) 0.162(7) Uiso 1 1 d D . .
H88A H 0.2110 0.8923 0.5485 0.194 Uiso 1 1 d R . .
H88B H 0.2435 0.9863 0.5755 0.194 Uiso 1 1 d R . .
Cl11 Cl 0.3151(2) 0.8477(3) 0.59063(15) 0.1342(14) Uani 1 1 d D . .
Cl12 Cl 0.2636(2) 0.9613(3) 0.50753(12) 0.1376(15) Uani 1 1 d D . .
C89 C 0.1238(7) 1.0000(12) 0.5138(6) 0.175(7) Uiso 1 1 d D . .
Cl13 Cl 0.0956(7) 1.0872(10) 0.4622(5) 0.348(9) Uiso 1 1 d D A .
Cl1A Cl 0.0508(9) 0.9514(14) 0.5159(8) 0.373(12) Uiso 0.50 1 d PD A 1
Cl1B Cl 0.0648(9) 0.9205(12) 0.4772(8) 0.360(11) Uiso 0.50 1 d PD A 2

loop_
_atom_site_aniso_label
_atom_site_aniso_U_11
_atom_site_aniso_U_22
_atom_site_aniso_U_33
_atom_site_aniso_U_23
_atom_site_aniso_U_13
_atom_site_aniso_U_12
Ir1 0.01843(14) 0.02237(14) 0.01938(14) -0.00035(10) 0.00371(10) -0.00010(11)
Cl1 0.0242(9) 0.0266(9) 0.0265(9) -0.0029(7) 0.0040(7) -0.0036(7)
Cl2 0.0258(9) 0.0279(9) 0.0264(9) 0.0000(7) 0.0030(7) 0.0050(7)
P1 0.0195(9) 0.0265(9) 0.0208(9) 0.0012(7) 0.0051(7) 0.0014(7)
P2 0.0221(10) 0.0252(9) 0.0228(9) -0.0026(7) 0.0025(7) -0.0047(8)
N1 0.027(3) 0.028(3) 0.033(3) 0.002(3) 0.010(3) 0.007(3)
N2 0.020(3) 0.020(3) 0.025(3) 0.000(2) 0.006(2) 0.000(2)
C1 0.022(4) 0.026(4) 0.015(3) 0.005(3) -0.001(3) 0.001(3)
C2 0.025(4) 0.027(4) 0.031(4) -0.003(3) 0.003(3) 0.000(3)
C3 0.038(5) 0.038(4) 0.023(4) 0.007(3) -0.001(3) -0.006(4)
C4 0.032(4) 0.024(4) 0.037(4) 0.008(3) 0.006(3) 0.007(3)
C5 0.022(4) 0.028(4) 0.026(4) 0.003(3) -0.001(3) -0.002(3)
C6 0.020(4) 0.025(4) 0.025(4) 0.000(3) 0.002(3) 0.002(3)
C7 0.022(4) 0.024(4) 0.029(4) 0.002(3) 0.005(3) -0.001(3)
C8 0.028(4) 0.039(5) 0.038(4) 0.000(3) 0.003(3) 0.007(3)
C9 0.026(4) 0.023(4) 0.039(4) 0.004(3) 0.004(3) 0.005(3)
C10 0.027(4) 0.027(4) 0.024(4) 0.002(3) 0.005(3) -0.001(3)
C11 0.030(4) 0.033(4) 0.024(4) 0.002(3) 0.007(3) 0.002(3)
C12 0.026(4) 0.045(5) 0.028(4) 0.005(3) 0.005(3) -0.003(3)
C13 0.045(5) 0.037(4) 0.027(4) -0.003(3) 0.006(4) -0.003(4)
C14 0.058(6) 0.043(5) 0.030(4) -0.007(4) 0.013(4) 0.010(4)
C15 0.029(4) 0.047(5) 0.032(4) -0.006(3) 0.006(3) 0.005(4)
C16 0.029(4) 0.028(4) 0.018(3) 0.002(3) 0.004(3) 0.001(3)
C17 0.037(4) 0.032(4) 0.031(4) 0.000(3) 0.012(3) -0.008(3)
C18 0.050(5) 0.031(4) 0.034(4) -0.002(3) 0.016(4) -0.005(4)
C19 0.029(4) 0.042(5) 0.029(4) 0.004(3) 0.001(3) -0.010(3)
C20 0.020(4) 0.050(5) 0.044(5) 0.011(4) 0.014(3) 0.005(4)
C21 0.030(4) 0.031(4) 0.039(4) 0.006(3) 0.011(3) 0.004(3)
C22 0.028(4) 0.041(4) 0.028(4) 0.005(3) 0.003(3) -0.003(3)
C23 0.024(4) 0.044(5) 0.043(5) 0.011(4) -0.004(3) -0.010(3)
C24 0.022(4) 0.054(5) 0.040(5) 0.015(4) 0.009(3) 0.007(4)
C25 0.024(4) 0.046(5) 0.033(4) 0.008(3) 0.013(3) 0.008(3)
C26 0.022(4) 0.034(4) 0.029(4) 0.006(3) 0.010(3) 0.004(3)
C27 0.022(4) 0.032(4) 0.026(4) 0.005(3) 0.004(3) -0.001(3)
C28 0.022(4) 0.023(4) 0.026(4) 0.003(3) 0.000(3) 0.000(3)
C29 0.026(4) 0.027(4) 0.023(4) 0.002(3) 0.006(3) 0.005(3)
C30 0.031(4) 0.030(4) 0.025(4) 0.007(3) 0.010(3) 0.010(3)
C31 0.021(4) 0.038(4) 0.027(4) 0.001(3) 0.004(3) -0.006(3)
C32 0.033(4) 0.047(5) 0.032(4) -0.007(3) 0.003(3) -0.001(4)
C33 0.063(6) 0.066(6) 0.030(5) -0.016(4) -0.003(4) -0.002(5)
C34 0.033(5) 0.077(7) 0.042(5) -0.006(5) -0.011(4) -0.004(5)
C35 0.043(5) 0.050(5) 0.049(5) 0.010(4) 0.004(4) 0.007(4)
C36 0.031(4) 0.043(5) 0.044(5) -0.001(4) 0.004(4) 0.000(4)
C37 0.029(4) 0.028(4) 0.029(4) -0.006(3) -0.001(3) -0.001(3)
C38 0.070(6) 0.032(4) 0.030(4) 0.001(3) 0.009(4) 0.002(4)
C39 0.105(8) 0.031(5) 0.040(5) 0.002(4) 0.009(5) -0.003(5)
C40 0.082(7) 0.036(5) 0.063(6) -0.006(5) 0.001(5) 0.021(5)
C41 0.051(6) 0.041(5) 0.063(6) -0.019(4) 0.009(5) 0.002(4)
C42 0.036(5) 0.028(4) 0.041(5) -0.003(3) 0.002(4) 0.006(3)
Ir2 0.01858(14) 0.02046(14) 0.02122(14) -0.00079(10) 0.00337(10) -0.00138(10)
Cl3 0.0273(10) 0.0252(9) 0.0310(9) 0.0010(7) 0.0024(7) 0.0030(7)
Cl4 0.0234(9) 0.0252(9) 0.0319(9) -0.0055(7) 0.0023(7) -0.0043(7)
P3 0.0209(9) 0.0256(9) 0.0231(9) -0.0005(7) 0.0049(7) -0.0019(7)
P4 0.0192(9) 0.0217(9) 0.0220(9) -0.0028(7) 0.0041(7) -0.0024(7)
N3 0.026(4) 0.039(4) 0.044(4) -0.002(3) 0.012(3) 0.005(3)
N4 0.022(3) 0.029(3) 0.017(3) 0.002(2) 0.004(2) -0.002(2)
C43 0.016(3) 0.023(3) 0.018(3) 0.000(3) -0.008(3) -0.002(3)
C44 0.024(4) 0.027(4) 0.026(4) 0.002(3) -0.001(3) 0.001(3)
C45 0.035(4) 0.041(5) 0.027(4) 0.006(3) 0.004(3) -0.001(4)
C46 0.039(5) 0.029(4) 0.039(5) 0.007(3) 0.004(4) 0.004(3)
C47 0.020(4) 0.029(4) 0.034(4) 0.000(3) -0.002(3) -0.001(3)
C48 0.016(3) 0.025(4) 0.025(4) -0.001(3) 0.002(3) -0.001(3)
C49 0.018(4) 0.026(4) 0.037(4) -0.007(3) 0.003(3) -0.002(3)
C50 0.028(4) 0.045(5) 0.045(5) 0.003(4) 0.010(4) 0.015(4)
C51 0.023(4) 0.034(4) 0.052(5) -0.002(4) 0.005(4) 0.010(3)
C52 0.031(4) 0.032(4) 0.022(4) -0.001(3) 0.003(3) -0.011(3)
C53 0.039(5) 0.048(5) 0.043(5) 0.000(4) 0.019(4) -0.004(4)
C54 0.047(6) 0.075(7) 0.052(6) 0.000(5) 0.024(4) -0.026(5)
C55 0.076(7) 0.073(7) 0.057(6) -0.010(5) 0.032(5) -0.053(6)
C56 0.097(8) 0.034(5) 0.069(6) -0.007(4) 0.037(6) -0.027(5)
C57 0.059(6) 0.035(5) 0.043(5) 0.001(4) 0.024(4) -0.021(4)
C58 0.031(4) 0.027(4) 0.022(4) -0.004(3) 0.010(3) -0.011(3)
C59 0.031(4) 0.040(4) 0.036(4) -0.007(3) 0.011(3) -0.001(3)
C60 0.066(6) 0.047(5) 0.028(4) -0.017(4) 0.015(4) -0.007(4)
C61 0.043(5) 0.052(5) 0.028(4) -0.003(4) 0.002(4) 0.003(4)
C62 0.052(6) 0.045(5) 0.037(5) -0.002(4) 0.005(4) 0.016(4)
C63 0.035(4) 0.037(4) 0.018(4) -0.005(3) 0.006(3) 0.000(3)
C64 0.028(4) 0.024(4) 0.033(4) -0.001(3) 0.006(3) -0.001(3)
C65 0.019(4) 0.031(4) 0.043(4) 0.006(3) 0.005(3) 0.001(3)
C66 0.031(4) 0.042(5) 0.042(5) 0.013(4) 0.022(4) 0.003(4)
C67 0.029(4) 0.034(4) 0.032(4) -0.003(3) 0.014(3) 0.001(3)
C68 0.031(4) 0.028(4) 0.023(4) 0.004(3) 0.004(3) 0.008(3)
C69 0.025(4) 0.026(4) 0.021(3) -0.003(3) 0.005(3) 0.003(3)
C70 0.022(4) 0.021(4) 0.027(4) -0.003(3) 0.004(3) 0.002(3)
C71 0.029(4) 0.027(4) 0.025(4) -0.002(3) 0.002(3) 0.001(3)
C72 0.030(4) 0.031(4) 0.023(4) -0.002(3) 0.006(3) 0.006(3)
C73 0.022(4) 0.027(4) 0.030(4) 0.001(3) 0.005(3) -0.009(3)
C74 0.026(4) 0.044(5) 0.036(4) -0.001(3) 0.004(3) 0.002(3)
C75 0.018(4) 0.058(5) 0.034(4) -0.002(4) 0.001(3) 0.002(4)
C76 0.022(4) 0.073(6) 0.035(5) -0.002(4) -0.004(3) -0.002(4)
C77 0.052(6) 0.056(6) 0.028(4) -0.015(4) 0.008(4) -0.005(4)
C78 0.039(5) 0.037(4) 0.026(4) -0.010(3) 0.001(3) -0.001(3)
C79 0.027(4) 0.025(4) 0.025(4) -0.006(3) 0.001(3) -0.002(3)
C80 0.028(4) 0.024(4) 0.031(4) -0.001(3) 0.008(3) -0.005(3)
C81 0.038(5) 0.025(4) 0.038(4) 0.009(3) 0.000(4) -0.006(3)
C82 0.041(5) 0.026(4) 0.044(5) -0.002(3) -0.007(4) 0.006(3)
C83 0.028(4) 0.034(4) 0.040(4) 0.004(3) 0.004(3) 0.006(3)
C84 0.023(4) 0.032(4) 0.030(4) -0.005(3) 0.002(3) -0.004(3)
C85 0.050(5) 0.042(5) 0.034(4) -0.006(4) 0.002(4) -0.003(4)
Cl5 0.0436(13) 0.0556(14) 0.0613(14) -0.0024(11) 0.0158(11) 0.0040(10)
Cl6 0.0418(13) 0.0550(14) 0.0617(14) 0.0034(10) 0.0120(11) 0.0057(10)
C86 0.033(5) 0.160(11) 0.044(6) -0.030(6) 0.015(4) -0.018(6)
Cl7 0.104(2) 0.080(2) 0.0590(16) -0.0079(14) 0.0207(15) -0.0120(16)
Cl8 0.071(2) 0.155(3) 0.090(2) -0.046(2) 0.0162(17) -0.024(2)
C87 0.060(6) 0.044(5) 0.050(5) 0.006(4) 0.001(4) -0.007(4)
Cl9 0.082(2) 0.073(2) 0.100(2) 0.0231(16) -0.0090(17) -0.0168(15)
Cl10 0.0698(16) 0.0617(15) 0.0430(13) 0.0086(10) 0.0203(11) -0.0022(12)
Cl11 0.148(4) 0.112(3) 0.142(3) 0.004(3) 0.031(3) -0.027(3)
Cl12 0.244(5) 0.102(3) 0.080(2) 0.000(2) 0.067(3) 0.017(3)

loop_
_atom_type_symbol
_atom_type_description
_atom_type_scat_dispersion_real
_atom_type_scat_dispersion_imag
_atom_type_scat_source
C C 0.0033 0.0016 'International Tables Vol C Tables 4.2.6.8 and 6.1.1.4'
H H 0.0000 0.0000 'International Tables Vol C Tables 4.2.6.8 and 6.1.1.4'
N N 0.0061 0.0033 'International Tables Vol C Tables 4.2.6.8 and 6.1.1.4'
P P 0.1023 0.0942 'International Tables Vol C Tables 4.2.6.8 and 6.1.1.4'
Cl Cl 0.1484 0.1585 'International Tables Vol C Tables 4.2.6.8 and 6.1.1.4'
Ir Ir -1.4442 7.9887 'International Tables Vol C Tables 4.2.6.8 and 6.1.1.4'

loop_
_geom_angle_atom_site_label_1
_geom_angle_atom_site_label_2
_geom_angle_atom_site_label_3
_geom_angle
_geom_angle_site_symmetry_1
_geom_angle_site_symmetry_3
_geom_angle_publ_flag
C1 Ir1 N2 92.7(2) . . ?
C1 Ir1 P1 84.00(18) . . ?
N2 Ir1 P1 171.17(14) . . ?
C1 Ir1 P2 88.89(18) . . ?
N2 Ir1 P2 68.55(14) . . ?
P1 Ir1 P2 103.12(6) . . ?
C1 Ir1 Cl1 86.11(18) . . ?
N2 Ir1 Cl1 93.07(14) . . ?
P1 Ir1 Cl1 94.88(6) . . ?
P2 Ir1 Cl1 160.71(6) . . ?
C1 Ir1 Cl2 175.48(18) . . ?
N2 Ir1 Cl2 85.72(14) . . ?
P1 Ir1 Cl2 98.14(6) . . ?
P2 Ir1 Cl2 94.47(6) . . ?
Cl1 Ir1 Cl2 89.74(6) . . ?
C10 P1 C16 101.3(3) . . ?
C10 P1 C7 107.6(3) . . ?
C16 P1 C7 107.9(3) . . ?
C10 P1 Ir1 118.7(2) . . ?
C16 P1 Ir1 118.4(2) . . ?
C7 P1 Ir1 102.3(2) . . ?
C37 P2 C31 106.3(3) . . ?
C37 P2 C28 110.6(3) . . ?
C31 P2 C28 107.3(3) . . ?
C37 P2 Ir1 117.4(2) . . ?
C31 P2 Ir1 127.3(2) . . ?
C28 P2 Ir1 84.5(2) . . ?
C7 N1 C8 116.2(6) . . ?
C28 N2 C29 121.3(6) . . ?
C28 N2 Ir1 104.8(4) . . ?
C29 N2 Ir1 133.8(4) . . ?
C2 C1 C6 116.4(6) . . ?
C2 C1 Ir1 122.8(5) . . ?
C6 C1 Ir1 120.6(4) . . ?
C1 C2 C3 121.8(6) . . ?
C4 C3 C2 120.5(6) . . ?
C3 C4 C5 118.8(6) . . ?
C9 C5 C6 119.2(6) . . ?
C9 C5 C4 122.0(6) . . ?
C6 C5 C4 118.7(6) . . ?
C5 C6 C1 123.6(6) . . ?
C5 C6 C7 116.7(6) . . ?
C1 C6 C7 119.6(6) . . ?
N1 C7 C6 124.5(6) . . ?
N1 C7 P1 122.4(5) . . ?
C6 C7 P1 113.1(5) . . ?
N1 C8 C9 124.4(7) . . ?
C8 C9 C5 118.8(6) . . ?
C11 C10 C15 119.1(6) . . ?
C11 C10 P1 119.4(5) . . ?
C15 C10 P1 121.3(5) . . ?
C12 C11 C10 119.8(7) . . ?
C11 C12 C13 120.7(7) . . ?
C14 C13 C12 120.4(7) . . ?
C13 C14 C15 120.0(7) . . ?
C14 C15 C10 119.8(7) . . ?
C17 C16 C21 120.0(6) . . ?
C17 C16 P1 118.9(5) . . ?
C21 C16 P1 121.1(5) . . ?
C16 C17 C18 119.6(7) . . ?
C19 C18 C17 121.1(7) . . ?
C20 C19 C18 118.8(7) . . ?
C19 C20 C21 121.1(7) . . ?
C16 C21 C20 119.4(7) . . ?
C23 C22 C27 118.5(7) . . ?
C22 C23 C24 121.1(7) . . ?
C25 C24 C23 121.1(7) . . ?
C24 C25 C26 120.6(7) . . ?
C30 C26 C25 123.3(6) . . ?
C30 C26 C27 118.2(6) . . ?
C25 C26 C27 118.5(6) . . ?
C26 C27 C28 117.0(6) . . ?
C26 C27 C22 120.2(6) . . ?
C28 C27 C22 122.8(6) . . ?
N2 C28 C27 121.8(6) . . ?
N2 C28 P2 102.2(4) . . ?
C27 C28 P2 135.8(5) . . ?
N2 C29 C30 119.9(6) . . ?
C29 C30 C26 121.5(6) . . ?
C36 C31 C32 119.4(7) . . ?
C36 C31 P2 119.0(6) . . ?
C32 C31 P2 121.5(6) . . ?
C31 C32 C33 120.6(7) . . ?
C34 C33 C32 118.3(8) . . ?
C35 C34 C33 121.2(8) . . ?
C34 C35 C36 120.5(8) . . ?
C35 C36 C31 120.0(7) . . ?
C42 C37 C38 117.5(7) . . ?
C42 C37 P2 119.5(6) . . ?
C38 C37 P2 122.9(6) . . ?
C39 C38 C37 121.7(8) . . ?
C40 C39 C38 119.8(9) . . ?
C39 C40 C41 119.8(8) . . ?
C40 C41 C42 119.5(8) . . ?
C37 C42 C41 121.6(8) . . ?
C43 Ir2 N4 93.3(2) . . ?
C43 Ir2 P3 84.33(18) . . ?
N4 Ir2 P3 169.88(15) . . ?
C43 Ir2 P4 90.13(17) . . ?
N4 Ir2 P4 68.44(14) . . ?
P3 Ir2 P4 101.67(6) . . ?
C43 Ir2 Cl4 85.46(17) . . ?
N4 Ir2 Cl4 94.33(14) . . ?
P3 Ir2 Cl4 95.29(6) . . ?
P4 Ir2 Cl4 161.97(6) . . ?
C43 Ir2 Cl3 174.15(17) . . ?
N4 Ir2 Cl3 83.85(14) . . ?
P3 Ir2 Cl3 99.33(6) . . ?
P4 Ir2 Cl3 93.57(6) . . ?
Cl4 Ir2 Cl3 89.64(5) . . ?
C58 P3 C49 108.1(3) . . ?
C58 P3 C52 101.4(3) . . ?
C49 P3 C52 106.6(3) . . ?
C58 P3 Ir2 117.0(2) . . ?
C49 P3 Ir2 102.8(2) . . ?
C52 P3 Ir2 120.3(2) . . ?
C73 P4 C79 106.1(3) . . ?
C73 P4 C70 109.8(3) . . ?
C79 P4 C70 108.2(3) . . ?
C73 P4 Ir2 126.5(2) . . ?
C79 P4 Ir2 117.5(2) . . ?
C70 P4 Ir2 85.4(2) . . ?
C49 N3 C50 116.1(6) . . ?
C70 N4 C71 120.0(6) . . ?
C70 N4 Ir2 105.3(4) . . ?
C71 N4 Ir2 134.0(4) . . ?
C44 C43 C48 117.4(6) . . ?
C44 C43 Ir2 123.7(5) . . ?
C48 C43 Ir2 118.8(4) . . ?
C43 C44 C45 121.9(6) . . ?
C46 C45 C44 121.6(7) . . ?
C45 C46 C47 119.7(7) . . ?
C51 C47 C48 116.9(6) . . ?
C51 C47 C46 125.6(6) . . ?
C48 C47 C46 117.5(6) . . ?
C49 C48 C43 121.0(6) . . ?
C49 C48 C47 117.2(6) . . ?
C43 C48 C47 121.8(6) . . ?
N3 C49 C48 125.1(6) . . ?
N3 C49 P3 122.0(5) . . ?
C48 C49 P3 112.8(5) . . ?
C51 C50 N3 123.7(7) . . ?
C50 C51 C47 120.9(7) . . ?
C57 C52 C53 119.2(7) . . ?
C57 C52 P3 119.6(5) . . ?
C53 C52 P3 121.2(6) . . ?
C54 C53 C52 120.7(8) . . ?
C55 C54 C53 120.5(8) . . ?
C54 C55 C56 120.5(8) . . ?
C55 C56 C57 117.7(8) . . ?
C52 C57 C56 121.5(8) . . ?
C59 C58 C63 119.1(6) . . ?
C59 C58 P3 124.3(6) . . ?
C63 C58 P3 116.6(5) . . ?
C58 C59 C60 119.1(7) . . ?
C61 C60 C59 120.9(7) . . ?
C62 C61 C60 119.8(7) . . ?
C61 C62 C63 120.9(7) . . ?
C62 C63 C58 120.1(6) . . ?
C65 C64 C69 121.0(6) . . ?
C64 C65 C66 118.8(7) . . ?
C67 C66 C65 121.9(6) . . ?
C66 C67 C68 121.5(6) . . ?
C72 C68 C67 123.9(6) . . ?
C72 C68 C69 118.3(6) . . ?
C67 C68 C69 117.8(6) . . ?
C70 C69 C68 116.8(6) . . ?
C70 C69 C64 124.1(6) . . ?
C68 C69 C64 119.0(6) . . ?
N4 C70 C69 122.8(6) . . ?
N4 C70 P4 100.5(4) . . ?
C69 C70 P4 136.7(5) . . ?
C72 C71 N4 120.9(6) . . ?
C71 C72 C68 121.2(6) . . ?
C74 C73 C78 118.9(6) . . ?
C74 C73 P4 119.7(5) . . ?
C78 C73 P4 121.4(5) . . ?
C75 C74 C73 119.5(7) . . ?
C76 C75 C74 120.8(7) . . ?
C75 C76 C77 120.1(7) . . ?
C78 C77 C76 119.8(7) . . ?
C77 C78 C73 120.8(7) . . ?
C80 C79 C84 119.9(6) . . ?
C80 C79 P4 122.2(5) . . ?
C84 C79 P4 117.9(5) . . ?
C81 C80 C79 119.3(6) . . ?
C80 C81 C82 120.6(7) . . ?
C83 C82 C81 121.0(7) . . ?
C84 C83 C82 117.9(7) . . ?
C83 C84 C79 121.3(7) . . ?
Cl6 C85 Cl5 112.4(4) . . ?
Cl8 C86 Cl7 109.1(5) . . ?
Cl10 C87 Cl9 112.4(5) . . ?
Cl12 C88 Cl11 112.3(8) . . ?
Cl1A C89 Cl1B 42.4(10) . . ?
Cl1A C89 Cl13 98.2(9) . . ?
Cl1B C89 Cl13 83.1(8) . . ?

loop_
_geom_bond_atom_site_label_1
_geom_bond_atom_site_label_2
_geom_bond_distance
_geom_bond_site_symmetry_2
_geom_bond_publ_flag
Ir1 C1 2.047(6) . ?
Ir1 N2 2.127(5) . ?
Ir1 P1 2.2530(16) . ?
Ir1 P2 2.2729(17) . ?
Ir1 Cl1 2.4053(16) . ?
Ir1 Cl2 2.4552(16) . ?
P1 C10 1.823(7) . ?
P1 C16 1.829(7) . ?
P1 C7 1.841(7) . ?
P2 C37 1.799(7) . ?
P2 C31 1.827(7) . ?
P2 C28 1.835(7) . ?
N1 C7 1.327(8) . ?
N1 C8 1.353(8) . ?
N2 C28 1.327(8) . ?
N2 C29 1.344(7) . ?
C1 C2 1.381(9) . ?
C1 C6 1.410(9) . ?
C2 C3 1.433(9) . ?
C3 C4 1.394(9) . ?
C4 C5 1.415(9) . ?
C5 C9 1.381(9) . ?
C5 C6 1.404(9) . ?
C6 C7 1.420(9) . ?
C8 C9 1.377(9) . ?
C10 C11 1.391(9) . ?
C10 C15 1.413(9) . ?
C11 C12 1.367(9) . ?
C12 C13 1.387(10) . ?
C13 C14 1.366(10) . ?
C14 C15 1.381(10) . ?
C16 C17 1.375(9) . ?
C16 C21 1.392(9) . ?
C17 C18 1.404(9) . ?
C18 C19 1.381(10) . ?
C19 C20 1.376(10) . ?
C20 C21 1.402(9) . ?
C22 C23 1.370(10) . ?
C22 C27 1.436(9) . ?
C23 C24 1.398(10) . ?
C24 C25 1.359(10) . ?
C25 C26 1.412(9) . ?
C26 C30 1.391(9) . ?
C26 C27 1.413(9) . ?
C27 C28 1.419(9) . ?
C29 C30 1.366(8) . ?
C31 C36 1.385(10) . ?
C31 C32 1.386(10) . ?
C32 C33 1.405(10) . ?
C33 C34 1.377(11) . ?
C34 C35 1.369(11) . ?
C35 C36 1.376(10) . ?
C37 C42 1.365(9) . ?
C37 C38 1.389(10) . ?
C38 C39 1.374(10) . ?
C39 C40 1.366(12) . ?
C40 C41 1.380(12) . ?
C41 C42 1.386(10) . ?
Ir2 C43 2.056(6) . ?
Ir2 N4 2.139(5) . ?
Ir2 P3 2.2513(17) . ?
Ir2 P4 2.2649(16) . ?
Ir2 Cl4 2.4032(16) . ?
Ir2 Cl3 2.4901(16) . ?
P3 C58 1.822(7) . ?
P3 C49 1.825(7) . ?
P3 C52 1.834(7) . ?
P4 C73 1.805(7) . ?
P4 C79 1.821(7) . ?
P4 C70 1.853(6) . ?
N3 C49 1.328(8) . ?
N3 C50 1.375(9) . ?
N4 C70 1.343(8) . ?
N4 C71 1.362(8) . ?
C43 C44 1.375(8) . ?
C43 C48 1.420(9) . ?
C44 C45 1.395(9) . ?
C45 C46 1.361(10) . ?
C46 C47 1.434(9) . ?
C47 C51 1.406(9) . ?
C47 C48 1.426(9) . ?
C48 C49 1.415(9) . ?
C50 C51 1.350(10) . ?
C52 C57 1.363(10) . ?
C52 C53 1.376(9) . ?
C53 C54 1.373(10) . ?
C54 C55 1.361(12) . ?
C55 C56 1.397(12) . ?
C56 C57 1.403(10) . ?
C58 C59 1.395(9) . ?
C58 C63 1.415(9) . ?
C59 C60 1.399(10) . ?
C60 C61 1.390(10) . ?
C61 C62 1.362(10) . ?
C62 C63 1.384(10) . ?
C64 C65 1.365(9) . ?
C64 C69 1.426(9) . ?
C65 C66 1.416(10) . ?
C66 C67 1.331(10) . ?
C67 C68 1.419(9) . ?
C68 C72 1.409(9) . ?
C68 C69 1.424(8) . ?
C69 C70 1.400(8) . ?
C71 C72 1.345(9) . ?
C73 C74 1.390(9) . ?
C73 C78 1.405(9) . ?
C74 C75 1.385(10) . ?
C75 C76 1.378(10) . ?
C76 C77 1.379(11) . ?
C77 C78 1.369(10) . ?
C79 C80 1.394(9) . ?
C79 C84 1.399(9) . ?
C80 C81 1.374(9) . ?
C81 C82 1.396(10) . ?
C82 C83 1.396(10) . ?
C83 C84 1.387(9) . ?
C85 Cl6 1.765(8) . ?
C85 Cl5 1.772(8) . ?
C86 Cl8 1.739(9) . ?
C86 Cl7 1.814(10) . ?
C87 Cl10 1.746(8) . ?
C87 Cl9 1.753(8) . ?
C88 Cl12 1.607(12) . ?
C88 Cl11 1.898(12) . ?
C89 Cl1A 1.731(15) . ?
C89 Cl1B 1.854(16) . ?
C89 Cl13 1.937(15) . ?
